data_7709031
loop_
_publ_author_name
'Bronisz, Robert'
'Ksi\;a\.zek, Maria'
'Kusz, Joachim'
'Weselski, Marek Damian'

_publ_section_title
;
 Single crystal-to-single crystal transformation -- from two distinct to
 three distinct spin crossover centers in 2D coordination polymer
 [Fe(bbtr)3](CF3SO3)2
;
_journal_name_full 'Dalton Transactions'
_journal_paper_doi 10.1039/D1DT03578A
_journal_year 2021
_chemical_formula_sum 'C26 H36 F6 Fe N18 O6 S2'
_chemical_formula_weight 930.70
_space_group_crystal_system hexagonal
_space_group_IT_number 173
_space_group_name_Hall 'P 6c'
_space_group_name_H-M_alt 'P 63'
_atom_sites_solution_hydrogens geom
_audit_creation_method SHELXL-2014/6
_audit_update_record
;
2021-10-19 deposited with the CCDC.	2021-12-06 downloaded from the CCDC.
;
_cell_angle_alpha 90
_cell_angle_beta 90
_cell_angle_gamma 120
_cell_formula_units_Z 6
_cell_length_a 19.4504(3)
_cell_length_b 19.4504(3)
_cell_length_c 18.7290(4)
_cell_measurement_reflns_used 12581
_cell_measurement_temperature 14(1)
_cell_measurement_theta_max 33.5600
_cell_measurement_theta_min 2.3960
_cell_volume 6136.24(19)
_computing_cell_refinement 'CrysAlisPro 1.171.38.41q (Rigaku OD, 2015)'
_computing_data_collection 'CrysAlisPro 1.171.38.41q (Rigaku OD, 2015)'
_computing_data_reduction 'CrysAlisPro 1.171.38.41q (Rigaku OD, 2015)'
_computing_structure_refinement 'SHELXL-2018/3 (Sheldrick, 2015)'
_computing_structure_solution 'SHELXS-2013 (Sheldrick, 2015)'
_diffrn_ambient_temperature 14(1)
_diffrn_detector_area_resol_mean 10.4498
_diffrn_measured_fraction_theta_full 0.960
_diffrn_measured_fraction_theta_max 0.799
_diffrn_measurement_device_type
;
SuperNova diffractometer (Agilent Technologies) with Atlas detector
;
_diffrn_measurement_method '\w scans'
_diffrn_radiation_type MoK\a
_diffrn_radiation_wavelength 0.71073
_diffrn_reflns_av_R_equivalents 0.1207
_diffrn_reflns_av_unetI/netI 0.0691
_diffrn_reflns_Laue_measured_fraction_full 0.960
_diffrn_reflns_Laue_measured_fraction_max 0.799
_diffrn_reflns_limit_h_max 32
_diffrn_reflns_limit_h_min -32
_diffrn_reflns_limit_k_max 32
_diffrn_reflns_limit_k_min -32
_diffrn_reflns_limit_l_max 20
_diffrn_reflns_limit_l_min -20
_diffrn_reflns_number 88268
_diffrn_reflns_point_group_measured_fraction_full 0.957
_diffrn_reflns_point_group_measured_fraction_max 0.793
_diffrn_reflns_theta_full 25.242
_diffrn_reflns_theta_max 38.154
_diffrn_reflns_theta_min 2.360
_diffrn_source 'micro-focus sealed X-ray tube'
_exptl_absorpt_coefficient_mu 0.560
_exptl_absorpt_correction_T_max 1.00000
_exptl_absorpt_correction_T_min 0.98492
_exptl_absorpt_correction_type multi-scan
_exptl_absorpt_process_details
;
CrysAlisPro 1.171.38.41q (Rigaku Oxford Diffraction, 2015)
Empirical absorption correction using spherical harmonics,
 implemented in SCALE3 ABSPACK scaling algorithm.
;
_exptl_crystal_colour colorless
_exptl_crystal_density_diffrn 1.511
_exptl_crystal_description polyhedron
_exptl_crystal_F_000 2868
_exptl_crystal_size_max 0.140
_exptl_crystal_size_mid 0.110
_exptl_crystal_size_min 0.050
_refine_diff_density_max 3.089
_refine_diff_density_min -0.721
_refine_diff_density_rms 0.166
_refine_ls_abs_structure_details
;
 Flack x determined using 4189 quotients [(I+)-(I-)]/[(I+)+(I-)]
 (Parsons, Flack and Wagner, Acta Cryst. B69 (2013) 249-259).
;
_refine_ls_abs_structure_Flack 0.094(16)
_refine_ls_extinction_method none
_refine_ls_goodness_of_fit_ref 1.022
_refine_ls_hydrogen_treatment constr
_refine_ls_matrix_type fullcycle
_refine_ls_number_parameters 543
_refine_ls_number_reflns 17647
_refine_ls_number_restraints 257
_refine_ls_restrained_S_all 1.040
_refine_ls_R_factor_all 0.1678
_refine_ls_R_factor_gt 0.1049
_refine_ls_shift/su_max 0.394
_refine_ls_shift/su_mean 0.085
_refine_ls_structure_factor_coef Fsqd
_refine_ls_weighting_details 'w=1/[\s^2^(Fo^2^)+(0.1690P)^2^+16.9659P] where P=(Fo^2^+2Fc^2^)/3'
_refine_ls_weighting_scheme calc
_refine_ls_wR_factor_gt 0.2744
_refine_ls_wR_factor_ref 0.3440
_reflns_Friedel_coverage 0.940
_reflns_Friedel_fraction_full 0.955
_reflns_Friedel_fraction_max 0.786
_reflns_number_gt 10662
_reflns_number_total 17647
_reflns_threshold_expression 'I > 2\s(I)'
_cod_data_source_file d1dt03578a2.cif
_cod_data_source_block rb15_bbtr_triflat_3d_14K_LIESST
_cod_original_cell_volume 6136.3(2)
_cod_database_code 7709031
_shelx_space_group_comment
;
The symmetry employed for this shelxl refinement is uniquely defined
by the following loop, which should always be used as a source of
symmetry information in preference to the above space-group names.
They are only intended as comments.
;
_shelx_estimated_absorpt_t_min 0.926
_shelx_estimated_absorpt_t_max 0.973
_shelxl_version_number 2014/6

loop_
_space_group_symop_operation_xyz
'x, y, z'
'x-y, x, z+1/2'
'-y, x-y, z'
'-x, -y, z+1/2'
'-x+y, -x, z'
'y, -x+y, z+1/2'

loop_
_atom_site_label
_atom_site_type_symbol
_atom_site_fract_x
_atom_site_fract_y
_atom_site_fract_z
_atom_site_U_iso_or_equiv
_atom_site_adp_type
_atom_site_occupancy
_atom_site_site_symmetry_order
_atom_site_calc_flag
_atom_site_refinement_flags_posn
_atom_site_refinement_flags_adp
_atom_site_refinement_flags_occupancy
_atom_site_disorder_assembly
_atom_site_disorder_group
S9A S 0.3371(6) 0.3762(5) 0.3828(4) 0.051(3) Uani 0.277(7) 1 d DG U P A 1
O1A O 0.2947(9) 0.2979(5) 0.3517(8) 0.054(6) Uani 0.277(7) 1 d DG U P A 1
O2A O 0.4205(5) 0.4208(8) 0.3702(8) 0.065(6) Uiso 0.277(7) 1 d DG U P A 1
O3A O 0.3134(10) 0.3809(10) 0.4529(4) 0.039(5) Uani 0.277(7) 1 d DG U P A 1
C9A C 0.3008(7) 0.4321(7) 0.3339(6) 0.054(4) Uiso 0.277(7) 1 d DG U P A 1
F1A F 0.3133(11) 0.4303(11) 0.2651(6) 0.065(4) Uani 0.277(7) 1 d DG U P A 1
F3A F 0.2247(7) 0.4055(11) 0.3422(9) 0.065(4) Uani 0.277(7) 1 d DG U P A 1
F2A F 0.3395(11) 0.5091(6) 0.3523(10) 0.063(6) Uiso 0.277(7) 1 d DG U P A 1
S9B S 0.3170(3) 0.3725(2) 0.3393(3) 0.0667(19) Uani 0.562(7) 1 d G U P B 2
O5A O 0.3658(5) 0.3457(3) 0.3729(5) 0.084(5) Uiso 0.562(7) 1 d G U P B 2
O4A O 0.2351(3) 0.3329(3) 0.3585(5) 0.058(4) Uani 0.562(7) 1 d G U P B 2
O6A O 0.3327(6) 0.3895(4) 0.2660(3) 0.067(5) Uani 0.562(7) 1 d G U P B 2
C9B C 0.3532(3) 0.4711(2) 0.3762(3) 0.047(3) Uiso 0.562(7) 1 d G U P B 2
F4A F 0.3481(5) 0.4683(4) 0.4462(3) 0.046(3) Uiso 0.562(7) 1 d G U P B 2
F5A F 0.4274(3) 0.5215(3) 0.3602(5) 0.0341(17) Uani 0.562(7) 1 d G U P B 2
F6A F 0.3094(4) 0.5028(3) 0.3546(5) 0.045(2) Uiso 0.562(7) 1 d G U P B 2
S9C S 0.3686(9) 0.3715(8) 0.3584(12) 0.057(3) Uani 0.161(5) 1 d G U P C 3
O7A O 0.3409(17) 0.3353(13) 0.4266(14) 0.055(10) Uani 0.161(5) 1 d G U P C 3
O8A O 0.3346(16) 0.3210(11) 0.3000(15) 0.060(10) Uani 0.161(5) 1 d G U P C 3
O9A O 0.4529(9) 0.4259(12) 0.3532(18) 0.055(9) Uani 0.161(5) 1 d G U P C 3
C9C C 0.3282(10) 0.4377(9) 0.3502(11) 0.047 Uiso 0.161(5) 1 d G U P C 3
F7A F 0.2487(11) 0.3977(15) 0.3582(19) 0.054(8) Uiso 0.161(5) 1 d G U P C 3
F8A F 0.3567(18) 0.4948(12) 0.3959(13) 0.065(8) Uani 0.161(5) 1 d G U P C 3
F9A F 0.3429(15) 0.4720(13) 0.2864(11) 0.024(6) Uiso 0.161(5) 1 d G U P C 3
S8C S 0.2840(2) 0.3153(2) 0.8717(2) 0.0290(8) Uiso 0.537(6) 1 d D . P D 4
O1B O 0.2962(8) 0.3143(8) 0.9465(6) 0.041(2) Uiso 0.537(6) 1 d D . P D 4
O3B O 0.3467(8) 0.3330(8) 0.8218(7) 0.041(2) Uiso 0.537(6) 1 d D . P D 4
O2B O 0.2378(5) 0.3529(5) 0.8614(9) 0.0255(16) Uiso 0.537(6) 1 d D . P D 4
C89 C 0.2130(8) 0.2119(7) 0.8683(9) 0.037(3) Uiso 0.537(6) 1 d D . P D 4
F2B F 0.1428(7) 0.1888(7) 0.8370(6) 0.042(3) Uiso 0.537(6) 1 d D . P D 4
F1B F 0.2384(5) 0.1610(5) 0.8583(9) 0.0376(18) Uani 0.537(6) 1 d D U P D 4
F3B F 0.1976(6) 0.2040(6) 0.9402(5) 0.036(2) Uiso 0.537(6) 1 d D . P D 4
S8D S 0.2834(2) 0.3161(2) 0.8469(2) 0.029 Uiso 0.463(5) 1 d D . P D 5
O4B O 0.2965(10) 0.3110(10) 0.7710(7) 0.045(4) Uiso 0.463(5) 1 d D . P D 5
O5B O 0.3528(9) 0.3351(10) 0.8873(8) 0.043(3) Uiso 0.463(5) 1 d D . P D 5
O6B O 0.2441(8) 0.3593(9) 0.8555(17) 0.065(5) Uani 0.463(5) 1 d D . P D 5
C88 C 0.2140(8) 0.2128(8) 0.8507(9) 0.037 Uiso 0.463(5) 1 d D . P D 5
F5B F 0.1963(7) 0.2015(7) 0.7818(6) 0.035(2) Uani 0.463(5) 1 d D U P D 5
F4B F 0.1473(7) 0.1810(7) 0.8898(7) 0.039(3) Uiso 0.463(5) 1 d D . P D 5
F6B F 0.2465(6) 0.1674(5) 0.8620(13) 0.054(3) Uani 0.463(5) 1 d D . P D 5
Fe1 Fe 0.0000 0.0000 0.1103(2) 0.0183(3) Uani 1 3 d S T P . .
Fe2 Fe 0.6667 0.3333 0.1119(2) 0.0216(4) Uani 1 3 d S T P . .
Fe3 Fe 0.3333 0.6667 0.1092(3) 0.0211(5) Uani 1 3 d S T P . .
N2A N 0.1765(3) 0.0912(4) 0.1619(4) 0.0258(13) Uani 1 1 d . . . . .
N3A N 0.1017(4) 0.0763(4) 0.1773(4) 0.0262(13) Uani 1 1 d . . . . .
N1A N 0.2244(4) 0.1474(5) 0.2065(5) 0.0338(17) Uani 1 1 d D . . . .
C1A C 0.3105(5) 0.1779(5) 0.1979(6) 0.033(2) Uani 1 1 d D . . . .
H1A1 H 0.3190 0.1365 0.1759 0.040 Uiso 1 1 calc R U . . .
H1A2 H 0.3364 0.1909 0.2454 0.040 Uiso 1 1 calc R U . . .
C2A C 0.3474(5) 0.2507(7) 0.1518(7) 0.049(3) Uani 1 1 d D . . . .
H2A1 H 0.4057 0.2740 0.1527 0.059 Uiso 1 1 calc R U . . .
H2A2 H 0.3352 0.2902 0.1725 0.059 Uiso 1 1 calc R U . . .
C4A C 0.1060(6) 0.1279(6) 0.2257(5) 0.0354(14) Uani 1 1 d . . . . .
H4A H 0.0625 0.1323 0.2430 0.042 Uiso 1 1 calc R U . . .
C5A C 0.1836(6) 0.1741(6) 0.2466(5) 0.0354(14) Uani 1 1 d . . . . .
H5A H 0.2044 0.2154 0.2812 0.042 Uiso 1 1 calc R U . . .
N1B N 0.0768(5) 0.2230(4) 0.0138(4) 0.0299(16) Uani 1 1 d . . . . .
N2B N 0.0838(4) 0.1706(3) 0.0564(4) 0.0282(14) Uani 1 1 d . . . . .
N3B N 0.0265(4) 0.1020(4) 0.0433(4) 0.0241(13) Uani 1 1 d . . . . .
C1B C 0.1301(7) 0.3080(6) 0.0180(8) 0.047(2) Uani 1 1 d . . . . .
H1B1 H 0.1393 0.3312 -0.0304 0.057 Uiso 1 1 calc R U . . .
H1B2 H 0.1819 0.3188 0.0376 0.057 Uiso 1 1 calc R U . . .
C2B C 0.0947(7) 0.3477(6) 0.06670(17) 0.047(2) Uani 1 1 d D . . . .
H2B1 H 0.1306 0.4060 0.0652 0.057 Uiso 1 1 calc R U . . .
H2B2 H 0.0431 0.3364 0.0465 0.057 Uiso 1 1 calc R U . . .
C4B C -0.0202(6) 0.1069(5) -0.0092(5) 0.035(2) Uani 1 1 d . . . . .
H4B H -0.0657 0.0635 -0.0301 0.042 Uiso 1 1 calc R U . . .
C5B C 0.0109(7) 0.1861(5) -0.0261(5) 0.034(2) Uani 1 1 d . . . . .
H5B H -0.0096 0.2091 -0.0585 0.041 Uiso 1 1 calc R U . . .
N1C N 0.4406(5) 0.2505(5) 0.0184(5) 0.040(2) Uani 1 1 d . . . . .
N2C N 0.4954(5) 0.2449(4) 0.0601(5) 0.040(2) Uani 1 1 d . . . . .
N3C N 0.5630(4) 0.3013(4) 0.0445(4) 0.0267(14) Uani 1 1 d . . . . .
C1C C 0.3547(6) 0.1972(6) 0.0275(7) 0.063(5) Uani 1 1 d D . . . .
H1C1 H 0.3452 0.1475 0.0508 0.076 Uiso 1 1 calc R U . . .
H1C2 H 0.3288 0.1834 -0.0199 0.076 Uiso 1 1 calc R U . . .
C2C C 0.3185(7) 0.2352(8) 0.0719(7) 0.063(4) Uani 1 1 d D . . . .
H2C1 H 0.2601 0.2006 0.0713 0.076 Uiso 1 1 calc R U . . .
H2C2 H 0.3312 0.2864 0.0498 0.076 Uiso 1 1 calc R U . . .
C4C C 0.5550(6) 0.3465(6) -0.0082(5) 0.0329(19) Uani 1 1 d . . . . .
H4C H 0.5971 0.3932 -0.0289 0.040 Uiso 1 1 calc R U . . .
C5C C 0.4776(6) 0.3134(6) -0.0253(5) 0.0323(19) Uani 1 1 d . . . . .
H5C H 0.4544 0.3307 -0.0604 0.039 Uiso 1 1 calc R U . . .
N2D N 0.8401(5) 0.4339(5) 0.1663(5) 0.0376(19) Uani 1 1 d . . . . .
N3D N 0.7698(5) 0.3645(5) 0.1782(5) 0.0317(16) Uani 1 1 d . . . . .
N1D N 0.8922(5) 0.4314(6) 0.2067(6) 0.044(2) Uani 1 1 d . . . . .
C1D C -0.0282(8) 0.5026(8) 0.2009(5) 0.0497(18) Uani 1 1 d D U . . .
H1D1 H 0.0110 0.4904 0.2225 0.060 Uiso 1 1 calc R U . . .
H1D2 H -0.0276 0.5458 0.2293 0.060 Uiso 1 1 calc R U . . .
C2D C -0.0018(8) 0.5323(7) 0.1263(5) 0.0497(18) Uani 1 1 d D U . . .
H2D1 H 0.0521 0.5796 0.1284 0.060 Uiso 1 1 calc R U . . .
H2D2 H -0.0379 0.5493 0.1061 0.060 Uiso 1 1 calc R U . . .
C4D C 0.8665(8) 0.3634(8) 0.2420(7) 0.055(2) Uani 1 1 d . . . . .
H4D H 0.8956 0.3469 0.2712 0.066 Uiso 1 1 calc R U . . .
C5D C 0.7837(8) 0.3215(9) 0.2245(7) 0.055(2) Uani 1 1 d . . . . .
H5D H 0.7453 0.2713 0.2430 0.066 Uiso 1 1 calc R U . . .
N1E N 0.1922(6) 0.4403(4) 0.2009(5) 0.0381(19) Uani 1 1 d D . . . .
N2E N 0.2485(4) 0.4889(4) 0.1586(5) 0.0312(15) Uani 1 1 d . . . . .
N3E N 0.2609(5) 0.5626(4) 0.1775(5) 0.0317(15) Uani 1 1 d . . . . .
C1E C 0.1552(6) 0.3526(4) 0.1891(6) 0.048(3) Uani 1 1 d D U . . .
H1E1 H 0.1408 0.3250 0.2358 0.057 Uiso 1 1 calc R U . . .
H1E2 H 0.1942 0.3413 0.1658 0.057 Uiso 1 1 calc R U . . .
C2E C 0.0824(5) 0.3216(5) 0.14326(16) 0.043(2) Uani 1 1 d D U . . .
H2E1 H 0.0550 0.2628 0.1442 0.052 Uiso 1 1 calc R U . . .
H2E2 H 0.0462 0.3375 0.1653 0.052 Uiso 1 1 calc R U . . .
C4E C 0.2132(6) 0.5549(5) 0.2298(6) 0.0338(19) Uani 1 1 d . . . . .
H4E H 0.2110 0.5969 0.2535 0.041 Uiso 1 1 calc R U . . .
C5E C 0.1659(7) 0.4742(6) 0.2448(6) 0.043(2) Uani 1 1 d . . . . .
H5E H 0.1244 0.4496 0.2790 0.051 Uiso 1 1 calc R U . . .
N2F N 0.1692(4) 0.5697(4) 0.0490(4) 0.0278(15) Uani 1 1 d . . . . .
N3F N 0.2312(4) 0.6356(4) 0.0423(4) 0.0266(13) Uani 1 1 d . . . . .
N1F N 0.1152 0.5742(5) 0.0088(6) 0.058(3) Uani 1 1 d D . . . .
C1F C 0.0323(4) 0.5049(6) 0.0051(7) 0.057(2) Uani 1 1 d D U . . .
H1F1 H -0.0025 0.5219 -0.0180 0.068 Uiso 1 1 calc R U . . .
H1F2 H 0.0320 0.4628 -0.0249 0.068 Uiso 1 1 calc R U . . .
C2F C 0.0000(6) 0.4717(5) 0.0768(6) 0.057(2) Uani 1 1 d D U . . .
H2F1 H 0.0330 0.4516 0.0985 0.068 Uiso 1 1 calc R U . . .
H2F2 H -0.0545 0.4262 0.0714 0.068 Uiso 1 1 calc R U . . .
C4F C 0.2175(8) 0.6854(7) -0.0008(8) 0.055(2) Uani 1 1 d . . . . .
H4F H 0.2549 0.7389 -0.0126 0.066 Uiso 1 1 calc R U . . .
C5F C 0.1442(8) 0.6457(7) -0.0224(8) 0.055(2) Uani 1 1 d . . . . .
H5F H 0.1173 0.6633 -0.0532 0.066 Uiso 1 1 calc R U . . .

loop_
_atom_site_aniso_label
_atom_site_aniso_U_11
_atom_site_aniso_U_22
_atom_site_aniso_U_33
_atom_site_aniso_U_23
_atom_site_aniso_U_13
_atom_site_aniso_U_12
S9A 0.063(4) 0.039(4) 0.036(4) 0.008(3) 0.005(3) 0.015(3)
O1A 0.056(10) 0.046(9) 0.056(12) 0.010(11) 0.016(11) 0.023(8)
O3A 0.040(5) 0.039(5) 0.038(5) 0.0003(14) 0.0001(14) 0.019(3)
F1A 0.069(8) 0.079(8) 0.066(8) 0.037(7) 0.033(6) 0.051(6)
F3A 0.069(8) 0.079(8) 0.066(8) 0.037(7) 0.033(6) 0.051(6)
S9B 0.072(3) 0.039(2) 0.070(4) -0.016(2) 0.004(3) 0.013(2)
O4A 0.049(6) 0.033(5) 0.054(7) -0.013(8) 0.015(8) -0.008(4)
O6A 0.038(7) 0.080(9) 0.058(8) -0.020(7) 0.000(7) 0.012(7)
F5A 0.032(2) 0.036(2) 0.033(2) -0.0005(14) 0.0008(14) 0.0155(14)
S9C 0.065(5) 0.042(5) 0.040(5) 0.008(5) 0.006(6) 0.009(4)
O7A 0.069(14) 0.037(13) 0.040(14) 0.009(12) -0.013(13) 0.013(12)
O8A 0.074(14) 0.044(13) 0.047(14) 0.005(13) 0.010(13) 0.020(12)
O9A 0.062(13) 0.050(13) 0.032(13) 0.006(13) -0.005(13) 0.013(12)
F8A 0.071(12) 0.063(12) 0.063(12) 0.047(11) 0.041(11) 0.035(11)
F1B 0.037(2) 0.037(2) 0.037(2) -0.0001(14) -0.0001(14) 0.0180(14)
O6B 0.032(6) 0.055(9) 0.113(15) 0.004(17) 0.005(15) 0.026(6)
F5B 0.035(3) 0.035(3) 0.034(3) -0.0017(13) -0.0006(13) 0.0170(17)
F6B 0.044(6) 0.017(4) 0.085(9) 0.004(9) 0.009(11) 0.003(4)
Fe1 0.0150(3) 0.0150(3) 0.0248(8) 0.000 0.000 0.00752(14)
Fe2 0.0229(6) 0.0229(6) 0.0191(13) 0.000 0.000 0.0115(3)
Fe3 0.0147(7) 0.0147(7) 0.0338(15) 0.000 0.000 0.0074(3)
N2A 0.013(2) 0.024(3) 0.041(4) 0.003(3) -0.002(2) 0.010(2)
N3A 0.024(3) 0.022(3) 0.030(4) -0.002(2) -0.004(2) 0.009(2)
N1A 0.024(3) 0.029(3) 0.037(5) 0.003(3) -0.004(3) 0.005(2)
C1A 0.021(3) 0.028(4) 0.045(6) 0.007(3) -0.010(3) 0.008(3)
C2A 0.021(4) 0.048(6) 0.076(8) 0.020(6) 0.001(4) 0.016(4)
C4A 0.040(3) 0.031(3) 0.023(4) -0.004(2) -0.004(2) 0.009(2)
C5A 0.040(3) 0.031(3) 0.023(4) -0.004(2) -0.004(2) 0.009(2)
N1B 0.037(4) 0.026(3) 0.029(4) 0.008(3) 0.014(3) 0.018(3)
N2B 0.030(3) 0.014(2) 0.044(4) 0.008(2) 0.017(3) 0.014(2)
N3B 0.025(3) 0.025(3) 0.027(4) 0.002(2) 0.006(2) 0.015(2)
C1B 0.039(4) 0.023(3) 0.077(6) 0.009(3) 0.016(4) 0.013(3)
C2B 0.039(4) 0.023(3) 0.077(6) 0.009(3) 0.016(4) 0.013(3)
C4B 0.045(5) 0.022(3) 0.039(6) -0.003(3) -0.013(4) 0.017(3)
C5B 0.056(6) 0.025(3) 0.027(5) 0.008(3) 0.006(4) 0.024(4)
N1C 0.035(4) 0.035(4) 0.045(6) 0.002(4) -0.010(4) 0.013(3)
N2C 0.026(3) 0.022(3) 0.050(5) 0.008(3) -0.023(3) -0.004(2)
N3C 0.023(3) 0.027(3) 0.031(4) 0.000(3) -0.005(3) 0.013(2)
C1C 0.028(4) 0.040(5) 0.094(11) 0.023(6) -0.034(6) -0.004(4)
C2C 0.031(5) 0.066(8) 0.090(11) 0.037(7) -0.007(5) 0.023(5)
C4C 0.032(4) 0.042(5) 0.023(5) 0.002(3) -0.008(3) 0.017(4)
C5C 0.031(4) 0.034(4) 0.036(6) -0.001(3) -0.010(3) 0.019(3)
N2D 0.022(3) 0.027(3) 0.054(6) -0.003(3) -0.006(3) 0.005(3)
N3D 0.025(3) 0.028(3) 0.043(5) -0.006(3) -0.007(3) 0.013(3)
N1D 0.021(3) 0.044(5) 0.069(7) -0.019(4) -0.013(4) 0.016(3)
C1D 0.046(2) 0.050(2) 0.053(2) -0.0039(13) 0.0001(13) 0.0237(14)
C2D 0.046(2) 0.050(2) 0.053(2) -0.0039(13) 0.0001(13) 0.0237(14)
C4D 0.047(4) 0.056(5) 0.056(6) 0.004(4) -0.022(4) 0.021(4)
C5D 0.047(4) 0.056(5) 0.056(6) 0.004(4) -0.022(4) 0.021(4)
N1E 0.053(5) 0.019(3) 0.038(5) 0.008(3) 0.017(4) 0.014(3)
N2E 0.027(3) 0.014(2) 0.050(5) 0.002(3) 0.005(3) 0.008(2)
N3E 0.030(3) 0.024(3) 0.037(5) 0.005(3) -0.001(3) 0.010(3)
C1E 0.057(6) 0.032(4) 0.050(7) 0.008(4) 0.004(5) 0.018(4)
C2E 0.041(5) 0.027(4) 0.060(6) -0.003(4) 0.010(4) 0.015(4)
C4E 0.038(4) 0.025(4) 0.035(5) 0.002(3) 0.000(4) 0.013(3)
C5E 0.053(6) 0.023(4) 0.045(7) 0.008(4) 0.008(5) 0.014(4)
N2F 0.014(2) 0.026(3) 0.035(5) 0.002(3) -0.007(2) 0.004(2)
N3F 0.024(3) 0.024(3) 0.034(4) 0.003(3) -0.005(3) 0.014(2)
N1F 0.041(5) 0.053(6) 0.086(9) -0.009(5) -0.025(5) 0.028(5)
C1F 0.055(2) 0.057(2) 0.058(2) -0.0016(10) 0.0000(10) 0.0281(14)
C2F 0.055(2) 0.057(2) 0.058(2) -0.0016(10) 0.0000(10) 0.0281(14)
C4F 0.056(5) 0.040(4) 0.081(7) -0.009(4) -0.032(4) 0.033(4)
C5F 0.056(5) 0.040(4) 0.081(7) -0.009(4) -0.032(4) 0.033(4)

loop_
_atom_type_symbol
_atom_type_description
_atom_type_scat_dispersion_real
_atom_type_scat_dispersion_imag
_atom_type_scat_source
C C 0.0033 0.0016 'International Tables Vol C Tables 4.2.6.8 and 6.1.1.4'
H H 0.0000 0.0000 'International Tables Vol C Tables 4.2.6.8 and 6.1.1.4'
F F 0.0171 0.0103 'International Tables Vol C Tables 4.2.6.8 and 6.1.1.4'
Fe Fe 0.3463 0.8444 'International Tables Vol C Tables 4.2.6.8 and 6.1.1.4'
N N 0.0061 0.0033 'International Tables Vol C Tables 4.2.6.8 and 6.1.1.4'
O O 0.0106 0.0060 'International Tables Vol C Tables 4.2.6.8 and 6.1.1.4'
S S 0.1246 0.1234 'International Tables Vol C Tables 4.2.6.8 and 6.1.1.4'

loop_
_geom_angle_atom_site_label_1
_geom_angle_atom_site_label_2
_geom_angle_atom_site_label_3
_geom_angle
_geom_angle_site_symmetry_1
_geom_angle_site_symmetry_3
_geom_angle_publ_flag
O3A S9A O2A 115.1 . . ?
O3A S9A O1A 114.3 . . ?
O2A S9A O1A 116.9 . . ?
O3A S9A C9A 101.1 . . ?
O2A S9A C9A 102.5 . . ?
O1A S9A C9A 103.9 . . ?
F3A C9A F1A 107.0 . . ?
F3A C9A F2A 107.5 . . ?
F1A C9A F2A 105.8 . . ?
F3A C9A S9A 113.9 . . ?
F1A C9A S9A 110.3 . . ?
F2A C9A S9A 111.8 . . ?
O6A S9B O4A 115.1 . . ?
O6A S9B O5A 114.0 . . ?
O4A S9B O5A 117.0 . . ?
O6A S9B C9B 101.5 . . ?
O4A S9B C9B 102.4 . . ?
O5A S9B C9B 103.8 . . ?
F5A C9B F4A 106.9 . . ?
F5A C9B F6A 107.7 . . ?
F4A C9B F6A 105.5 . . ?
F5A C9B S9B 113.8 . . ?
F4A C9B S9B 110.7 . . ?
F6A C9B S9B 111.8 . . ?
O8A S9C O7A 115.2 . . ?
O8A S9C O9A 115.3 . . ?
O7A S9C O9A 115.6 . . ?
O8A S9C C9C 102.2 . . ?
O7A S9C C9C 103.6 . . ?
O9A S9C C9C 102.1 . . ?
F8A C9C F9A 105.9 . . ?
F8A C9C F7A 107.3 . . ?
F9A C9C F7A 106.6 . . ?
F8A C9C S9C 113.8 . . ?
F9A C9C S9C 111.8 . . ?
F7A C9C S9C 111.1 . . ?
O1B S8C O2B 107.0(9) . . ?
O1B S8C O3B 121.1(8) . . ?
O2B S8C O3B 117.8(9) . . ?
O1B S8C C89 93.5(8) . . ?
O2B S8C C89 104.0(6) . . ?
O3B S8C C89 109.4(8) . . ?
F1B C89 F2B 112.7(12) . . ?
F1B C89 F3B 101.3(13) . . ?
F2B C89 F3B 105.3(12) . . ?
F1B C89 S8C 118.7(9) . . ?
F2B C89 S8C 118.7(10) . . ?
F3B C89 S8C 95.4(9) . . ?
O6B S8D O5B 120.9(12) . . ?
O6B S8D O4B 108.7(14) . . ?
O5B S8D O4B 111.1(9) . . ?
O6B S8D C88 109.9(8) . . ?
O5B S8D C88 110.9(9) . . ?
O4B S8D C88 91.3(9) . . ?
F5B C88 F6B 102.4(15) . . ?
F5B C88 F4B 110.1(13) . . ?
F6B C88 F4B 106.1(13) . . ?
F5B C88 S8D 97.8(10) . . ?
F6B C88 S8D 114.3(10) . . ?
F4B C88 S8D 123.8(11) . . ?
N3B Fe1 N3B 90.2(3) 3 5 ?
N3B Fe1 N3B 90.2(3) 3 . ?
N3B Fe1 N3B 90.2(3) 5 . ?
N3B Fe1 N3A 89.47(19) 3 3 ?
N3B Fe1 N3A 179.5(2) 5 3 ?
N3B Fe1 N3A 90.2(2) . 3 ?
N3B Fe1 N3A 179.50(19) 3 . ?
N3B Fe1 N3A 90.2(2) 5 . ?
N3B Fe1 N3A 89.47(19) . . ?
N3A Fe1 N3A 90.1(3) 3 . ?
N3B Fe1 N3A 90.2(2) 3 5 ?
N3B Fe1 N3A 89.47(19) 5 5 ?
N3B Fe1 N3A 179.50(19) . 5 ?
N3A Fe1 N3A 90.1(3) 3 5 ?
N3A Fe1 N3A 90.1(3) . 5 ?
N3D Fe2 N3D 90.5(3) 5_665 . ?
N3D Fe2 N3D 90.5(3) 5_665 3_655 ?
N3D Fe2 N3D 90.5(3) . 3_655 ?
N3D Fe2 N3C 89.5(2) 5_665 . ?
N3D Fe2 N3C 179.5(2) . . ?
N3D Fe2 N3C 89.9(2) 3_655 . ?
N3D Fe2 N3C 89.9(2) 5_665 3_655 ?
N3D Fe2 N3C 89.5(2) . 3_655 ?
N3D Fe2 N3C 179.5(2) 3_655 3_655 ?
N3C Fe2 N3C 90.1(3) . 3_655 ?
N3D Fe2 N3C 179.5(2) 5_665 5_665 ?
N3D Fe2 N3C 89.9(2) . 5_665 ?
N3D Fe2 N3C 89.5(2) 3_655 5_665 ?
N3C Fe2 N3C 90.1(3) . 5_665 ?
N3C Fe2 N3C 90.1(3) 3_655 5_665 ?
N3F Fe3 N3F 89.8(3) . 5_565 ?
N3F Fe3 N3F 89.8(3) . 3_665 ?
N3F Fe3 N3F 89.8(3) 5_565 3_665 ?
N3F Fe3 N3E 90.2(2) . . ?
N3F Fe3 N3E 180.0(3) 5_565 . ?
N3F Fe3 N3E 90.2(2) 3_665 . ?
N3F Fe3 N3E 90.2(2) . 5_565 ?
N3F Fe3 N3E 90.2(2) 5_565 5_565 ?
N3F Fe3 N3E 180.0(3) 3_665 5_565 ?
N3E Fe3 N3E 89.8(3) . 5_565 ?
N3F Fe3 N3E 180.0(3) . 3_665 ?
N3F Fe3 N3E 90.2(2) 5_565 3_665 ?
N3F Fe3 N3E 90.2(2) 3_665 3_665 ?
N3E Fe3 N3E 89.8(3) . 3_665 ?
N3E Fe3 N3E 89.8(3) 5_565 3_665 ?
N1A N2A N3A 106.1(7) . . ?
C4A N3A N2A 109.1(7) . . ?
C4A N3A Fe1 127.0(7) . . ?
N2A N3A Fe1 122.0(6) . . ?
N2A N1A C5A 111.0(7) . . ?
N2A N1A C1A 116.9(8) . . ?
C5A N1A C1A 131.4(8) . . ?
N1A C1A C2A 110.6(7) . . ?
N1A C1A H1A1 109.5 . . ?
C2A C1A H1A1 109.5 . . ?
N1A C1A H1A2 109.5 . . ?
C2A C1A H1A2 109.5 . . ?
H1A1 C1A H1A2 108.1 . . ?
C1A C2A C2C 114.2(9) . . ?
C1A C2A H2A1 108.7 . . ?
C2C C2A H2A1 108.8 . . ?
C1A C2A H2A2 108.7 . . ?
C2C C2A H2A2 108.6 . . ?
H2A1 C2A H2A2 107.6 . . ?
N3A C4A C5A 108.9(10) . . ?
N3A C4A H4A 125.5 . . ?
C5A C4A H4A 125.5 . . ?
N1A C5A C4A 104.5(8) . . ?
N1A C5A H5A 127.7 . . ?
C4A C5A H5A 127.7 . . ?
C5B N1B N2B 110.8(7) . . ?
C5B N1B C1B 126.1(9) . . ?
N2B N1B C1B 122.8(9) . . ?
N3B N2B N1B 108.2(8) . . ?
N2B N3B C4B 109.3(7) . . ?
N2B N3B Fe1 122.1(6) . . ?
C4B N3B Fe1 127.7(6) . . ?
N1B C1B C2B 110.8(8) . . ?
N1B C1B H1B1 109.5 . . ?
C2B C1B H1B1 109.5 . . ?
N1B C1B H1B2 109.5 . . ?
C2B C1B H1B2 109.5 . . ?
H1B1 C1B H1B2 108.1 . . ?
C2E C2B C1B 115.2(7) . . ?
C2E C2B H2B1 108.5 . . ?
C1B C2B H2B1 108.5 . . ?
C2E C2B H2B2 108.5 . . ?
C1B C2B H2B2 108.5 . . ?
H2B1 C2B H2B2 107.5 . . ?
N3B C4B C5B 107.8(8) . . ?
N3B C4B H4B 126.1 . . ?
C5B C4B H4B 126.1 . . ?
N1B C5B C4B 103.7(8) . . ?
N1B C5B H5B 128.1 . . ?
C4B C5B H5B 128.1 . . ?
C5C N1C N2C 109.7(8) . . ?
C5C N1C C1C 127.9(9) . . ?
N2C N1C C1C 122.2(9) . . ?
N3C N2C N1C 108.3(8) . . ?
N2C N3C C4C 108.8(7) . . ?
N2C N3C Fe2 121.8(6) . . ?
C4C N3C Fe2 127.7(6) . . ?
N1C C1C C2C 111.4(9) . . ?
N1C C1C H1C1 109.3 . . ?
C2C C1C H1C1 109.4 . . ?
N1C C1C H1C2 109.4 . . ?
C2C C1C H1C2 109.3 . . ?
H1C1 C1C H1C2 108.0 . . ?
C1C C2C C2A 114.3(8) . . ?
C1C C2C H2C1 108.7 . . ?
C2A C2C H2C1 108.7 . . ?
C1C C2C H2C2 108.7 . . ?
C2A C2C H2C2 108.7 . . ?
H2C1 C2C H2C2 107.6 . . ?
C5C C4C N3C 108.7(9) . . ?
C5C C4C H4C 125.6 . . ?
N3C C4C H4C 125.7 . . ?
N1C C5C C4C 104.5(8) . . ?
N1C C5C H5C 127.7 . . ?
C4C C5C H5C 127.8 . . ?
N1D N2D N3D 106.4(9) . . ?
C5D N3D N2D 108.0(9) . . ?
C5D N3D Fe2 130.6(8) . . ?
N2D N3D Fe2 120.4(7) . . ?
N2D N1D C4D 114.8(9) . . ?
N2D N1D C1D 113.4(10) . 1_655 ?
C4D N1D C1D 131.6(10) . 1_655 ?
N1D C1D C2D 115.2(11) 1_455 . ?
N1D C1D H1D1 108.5 1_455 . ?
C2D C1D H1D1 108.5 . . ?
N1D C1D H1D2 108.5 1_455 . ?
C2D C1D H1D2 108.5 . . ?
H1D1 C1D H1D2 107.5 . . ?
C1D C2D C2F 114.0(8) . . ?
C1D C2D H2D1 108.7 . . ?
C2F C2D H2D1 108.7 . . ?
C1D C2D H2D2 108.7 . . ?
C2F C2D H2D2 108.7 . . ?
H2D1 C2D H2D2 107.6 . . ?
N1D C4D C5D 102.0(10) . . ?
N1D C4D H4D 129.0 . . ?
C5D C4D H4D 129.0 . . ?
N3D C5D C4D 108.5(12) . . ?
N3D C5D H5D 125.7 . . ?
C4D C5D H5D 125.7 . . ?
N2E N1E C5E 114.7(7) . . ?
N2E N1E C1E 119.3(8) . . ?
C5E N1E C1E 125.4(9) . . ?
N1E N2E N3E 104.3(7) . . ?
C4E N3E N2E 109.2(8) . . ?
C4E N3E Fe3 129.1(6) . . ?
N2E N3E Fe3 120.4(6) . . ?
N1E C1E C2E 111.2(8) . . ?
N1E C1E H1E1 109.4 . . ?
C2E C1E H1E1 109.4 . . ?
N1E C1E H1E2 109.4 . . ?
C2E C1E H1E2 109.4 . . ?
H1E1 C1E H1E2 108.0 . . ?
C2B C2E C1E 116.9(7) . . ?
C2B C2E H2E1 108.1 . . ?
C1E C2E H2E1 108.1 . . ?
C2B C2E H2E2 108.1 . . ?
C1E C2E H2E2 108.1 . . ?
H2E1 C2E H2E2 107.3 . . ?
N3E C4E C5E 108.1(9) . . ?
N3E C4E H4E 125.9 . . ?
C5E C4E H4E 125.9 . . ?
N1E C5E C4E 103.6(9) . . ?
N1E C5E H5E 128.2 . . ?
C4E C5E H5E 128.2 . . ?
N3F N2F N1F 105.3(7) . . ?
N2F N3F C4F 110.5(8) . . ?
N2F N3F Fe3 120.5(6) . . ?
C4F N3F Fe3 127.8(7) . . ?
N2F N1F C5F 112.1(6) . . ?
N2F N1F C1F 119.8(9) . . ?
C5F N1F C1F 128.0(9) . . ?
C2F C1F N1F 112.3(8) . . ?
C2F C1F H1F1 109.2 . . ?
N1F C1F H1F1 109.2 . . ?
C2F C1F H1F2 109.2 . . ?
N1F C1F H1F2 109.2 . . ?
H1F1 C1F H1F2 107.9 . . ?
C1F C2F C2D 112.6(8) . . ?
C1F C2F H2F1 109.1 . . ?
C2D C2F H2F1 109.1 . . ?
C1F C2F H2F2 109.1 . . ?
C2D C2F H2F2 109.1 . . ?
H2F1 C2F H2F2 107.8 . . ?
C5F C4F N3F 107.6(11) . . ?
C5F C4F H4F 126.2 . . ?
N3F C4F H4F 126.2 . . ?
C4F C5F N1F 104.3(9) . . ?
C4F C5F H5F 127.8 . . ?
N1F C5F H5F 127.8 . . ?

loop_
_geom_bond_atom_site_label_1
_geom_bond_atom_site_label_2
_geom_bond_distance
_geom_bond_site_symmetry_2
_geom_bond_publ_flag
S9A O3A 1.4102 . ?
S9A O2A 1.4251 . ?
S9A O1A 1.4417 . ?
S9A C9A 1.8118 . ?
C9A F3A 1.3106 . ?
C9A F1A 1.3145 . ?
C9A F2A 1.3427 . ?
S9B O6A 1.4095 . ?
S9B O4A 1.4255 . ?
S9B O5A 1.4375 . ?
S9B C9B 1.8159 . ?
C9B F5A 1.3104 . ?
C9B F4A 1.3145 . ?
C9B F6A 1.3405 . ?
S9C O8A 1.3962 . ?
S9C O7A 1.4283 . ?
S9C O9A 1.4434 . ?
S9C C9C 1.8195 . ?
C9C F8A 1.2881 . ?
C9C F9A 1.3270 . ?
C9C F7A 1.3479 . ?
S8C O1B 1.423(13) . ?
S8C O2B 1.427(9) . ?
S8C O3B 1.435(13) . ?
S8C C89 1.782(12) . ?
C89 F1B 1.325(14) . ?
C89 F2B 1.340(15) . ?
C89 F3B 1.372(17) . ?
S8D O6B 1.398(13) . ?
S8D O5B 1.426(14) . ?
S8D O4B 1.456(14) . ?
S8D C88 1.776(13) . ?
C88 F5B 1.325(18) . ?
C88 F6B 1.334(16) . ?
C88 F4B 1.342(16) . ?
Fe1 N3B 2.180(7) 3 ?
Fe1 N3B 2.180(7) 5 ?
Fe1 N3B 2.180(7) . ?
Fe1 N3A 2.181(7) 3 ?
Fe1 N3A 2.181(7) . ?
Fe1 N3A 2.181(7) 5 ?
Fe2 N3D 2.172(8) 5_665 ?
Fe2 N3D 2.172(8) . ?
Fe2 N3D 2.172(8) 3_655 ?
Fe2 N3C 2.190(7) . ?
Fe2 N3C 2.190(7) 3_655 ?
Fe2 N3C 2.190(7) 5_665 ?
Fe3 N3F 2.164(7) . ?
Fe3 N3F 2.165(7) 5_565 ?
Fe3 N3F 2.165(7) 3_665 ?
Fe3 N3E 2.206(8) . ?
Fe3 N3E 2.206(8) 5_565 ?
Fe3 N3E 2.206(8) 3_665 ?
N2A N1A 1.319(11) . ?
N2A N3A 1.365(9) . ?
N3A C4A 1.323(12) . ?
N1A C5A 1.371(14) . ?
N1A C1A 1.480(11) . ?
C1A C2A 1.499(12) . ?
C1A H1A1 0.9900 . ?
C1A H1A2 0.9900 . ?
C2A C2C 1.573(14) . ?
C2A H2A1 0.9900 . ?
C2A H2A2 0.9900 . ?
C4A C5A 1.372(14) . ?
C4A H4A 0.9500 . ?
C5A H5A 0.9500 . ?
N1B C5B 1.340(14) . ?
N1B N2B 1.354(10) . ?
N1B C1B 1.449(13) . ?
N2B N3B 1.263(10) . ?
N3B C4B 1.373(12) . ?
C1B C2B 1.560(15) . ?
C1B H1B1 0.9900 . ?
C1B H1B2 0.9900 . ?
C2B C2E 1.5003(14) . ?
C2B H2B1 0.9900 . ?
C2B H2B2 0.9900 . ?
C4B C5B 1.382(12) . ?
C4B H4B 0.9500 . ?
C5B H5B 0.9500 . ?
N1C C5C 1.343(13) . ?
N1C N2C 1.369(11) . ?
N1C C1C 1.472(13) . ?
N2C N3C 1.254(10) . ?
N3C C4C 1.380(12) . ?
C1C C2C 1.5002(14) . ?
C1C H1C1 0.9900 . ?
C1C H1C2 0.9900 . ?
C2C H2C1 0.9900 . ?
C2C H2C2 0.9900 . ?
C4C C5C 1.348(13) . ?
C4C H4C 0.9500 . ?
C5C H5C 0.9500 . ?
N2D N1D 1.284(12) . ?
N2D N3D 1.378(11) . ?
N3D C5D 1.323(15) . ?
N1D C4D 1.333(17) . ?
N1D C1D 1.478(15) 1_655 ?
C1D N1D 1.478(15) 1_455 ?
C1D C2D 1.5000(14) . ?
C1D H1D1 0.9900 . ?
C1D H1D2 0.9900 . ?
C2D C2F 1.514(10) . ?
C2D H2D1 0.9900 . ?
C2D H2D2 0.9900 . ?
C4D C5D 1.432(17) . ?
C4D H4D 0.9500 . ?
C5D H5D 0.9500 . ?
N1E N2E 1.298(10) . ?
N1E C5E 1.307(14) . ?
N1E C1E 1.4996(14) . ?
N2E N3E 1.374(10) . ?
N3E C4E 1.306(13) . ?
C1E C2E 1.5003(14) . ?
C1E H1E1 0.9900 . ?
C1E H1E2 0.9900 . ?
C2E H2E1 0.9900 . ?
C2E H2E2 0.9900 . ?
C4E C5E 1.395(13) . ?
C4E H4E 0.9500 . ?
C5E H5E 0.9500 . ?
N2F N3F 1.252(10) . ?
N2F N1F 1.329(10) . ?
N3F C4F 1.385(13) . ?
N1F C5F 1.346(15) . ?
N1F C1F 1.5000(14) . ?
C1F C2F 1.487(14) . ?
C1F H1F1 0.9900 . ?
C1F H1F2 0.9900 . ?
C2F H2F1 0.9900 . ?
C2F H2F2 0.9900 . ?
C4F C5F 1.300(17) . ?
C4F H4F 0.9500 . ?
C5F H5F 0.9500 . ?

loop_
_geom_torsion_atom_site_label_1
_geom_torsion_atom_site_label_2
_geom_torsion_atom_site_label_3
_geom_torsion_atom_site_label_4
_geom_torsion
_geom_torsion_site_symmetry_1
_geom_torsion_site_symmetry_2
_geom_torsion_site_symmetry_3
_geom_torsion_site_symmetry_4
_geom_torsion_publ_flag
O3A S9A C9A F3A -55.8 . . . . ?
O2A S9A C9A F3A -174.9 . . . . ?
O1A S9A C9A F3A 63.0 . . . . ?
O3A S9A C9A F1A -176.1 . . . . ?
O2A S9A C9A F1A 64.8 . . . . ?
O1A S9A C9A F1A -57.4 . . . . ?
O3A S9A C9A F2A 66.4 . . . . ?
O2A S9A C9A F2A -52.7 . . . . ?
O1A S9A C9A F2A -174.8 . . . . ?
O6A S9B C9B F5A -55.7 . . . . ?
O4A S9B C9B F5A -174.8 . . . . ?
O5A S9B C9B F5A 62.9 . . . . ?
O6A S9B C9B F4A -176.1 . . . . ?
O4A S9B C9B F4A 64.7 . . . . ?
O5A S9B C9B F4A -57.6 . . . . ?
O6A S9B C9B F6A 66.6 . . . . ?
O4A S9B C9B F6A -52.6 . . . . ?
O5A S9B C9B F6A -174.9 . . . . ?
O8A S9C C9C F8A -174.7 . . . . ?
O7A S9C C9C F8A 65.3 . . . . ?
O9A S9C C9C F8A -55.1 . . . . ?
O8A S9C C9C F9A -54.8 . . . . ?
O7A S9C C9C F9A -174.8 . . . . ?
O9A S9C C9C F9A 64.8 . . . . ?
O8A S9C C9C F7A 64.1 . . . . ?
O7A S9C C9C F7A -55.9 . . . . ?
O9A S9C C9C F7A -176.3 . . . . ?
O1B S8C C89 F1B -88.1(15) . . . . ?
O2B S8C C89 F1B 163.4(14) . . . . ?
O3B S8C C89 F1B 36.7(17) . . . . ?
O1B S8C C89 F2B 128.6(13) . . . . ?
O2B S8C C89 F2B 20.1(15) . . . . ?
O3B S8C C89 F2B -106.6(13) . . . . ?
O1B S8C C89 F3B 17.9(10) . . . . ?
O2B S8C C89 F3B -90.6(11) . . . . ?
O3B S8C C89 F3B 142.7(9) . . . . ?
O6B S8D C88 F5B 89.5(17) . . . . ?
O5B S8D C88 F5B -134.2(11) . . . . ?
O4B S8D C88 F5B -20.9(11) . . . . ?
O6B S8D C88 F6B -163(2) . . . . ?
O5B S8D C88 F6B -26.7(18) . . . . ?
O4B S8D C88 F6B 86.5(17) . . . . ?
O6B S8D C88 F4B -31(2) . . . . ?
O5B S8D C88 F4B 105.2(15) . . . . ?
O4B S8D C88 F4B -141.6(15) . . . . ?
N1A N2A N3A C4A 5.7(10) . . . . ?
N1A N2A N3A Fe1 171.3(5) . . . . ?
N3A N2A N1A C5A -5.0(10) . . . . ?
N3A N2A N1A C1A -176.5(7) . . . . ?
N2A N1A C1A C2A 94.4(11) . . . . ?
C5A N1A C1A C2A -75.0(15) . . . . ?
N1A C1A C2A C2C -66.4(12) . . . . ?
N2A N3A C4A C5A -4.3(11) . . . . ?
Fe1 N3A C4A C5A -169.0(7) . . . . ?
N2A N1A C5A C4A 2.4(11) . . . . ?
C1A N1A C5A C4A 172.4(9) . . . . ?
N3A C4A C5A N1A 1.2(11) . . . . ?
C5B N1B N2B N3B 2.1(9) . . . . ?
C1B N1B N2B N3B 176.1(8) . . . . ?
N1B N2B N3B C4B 0.5(9) . . . . ?
N1B N2B N3B Fe1 -169.5(5) . . . . ?
C5B N1B C1B C2B 77.9(13) . . . . ?
N2B N1B C1B C2B -95.2(10) . . . . ?
N1B C1B C2B C2E 62.7(13) . . . . ?
N2B N3B C4B C5B -2.7(11) . . . . ?
Fe1 N3B C4B C5B 166.5(6) . . . . ?
N2B N1B C5B C4B -3.6(10) . . . . ?
C1B N1B C5B C4B -177.4(9) . . . . ?
N3B C4B C5B N1B 3.8(11) . . . . ?
C5C N1C N2C N3C 0.7(13) . . . . ?
C1C N1C N2C N3C -174.7(10) . . . . ?
N1C N2C N3C C4C 0.2(12) . . . . ?
N1C N2C N3C Fe2 166.4(6) . . . . ?
C5C N1C C1C C2C -76.9(15) . . . . ?
N2C N1C C1C C2C 97.5(12) . . . . ?
N1C C1C C2C C2A -66.0(12) . . . . ?
C1A C2A C2C C1C -76.5(9) . . . . ?
N2C N3C C4C C5C -1.1(12) . . . . ?
Fe2 N3C C4C C5C -166.2(7) . . . . ?
N2C N1C C5C C4C -1.3(12) . . . . ?
C1C N1C C5C C4C 173.7(11) . . . . ?
N3C C4C C5C N1C 1.5(12) . . . . ?
N1D N2D N3D C5D -2.1(13) . . . . ?
N1D N2D N3D Fe2 -171.9(7) . . . . ?
N3D N2D N1D C4D 5.4(14) . . . . ?
N3D N2D N1D C1D -179.5(9) . . . 1_655 ?
N1D C1D C2D C2F -58.1(15) 1_455 . . . ?
N2D N1D C4D C5D -6.0(16) . . . . ?
C1D N1D C4D C5D 179.9(13) 1_655 . . . ?
N2D N3D C5D C4D -1.5(15) . . . . ?
Fe2 N3D C5D C4D 166.9(9) . . . . ?
N1D C4D C5D N3D 4.3(16) . . . . ?
C5E N1E N2E N3E 0.7(13) . . . . ?
C1E N1E N2E N3E 172.0(8) . . . . ?
N1E N2E N3E C4E 0.8(11) . . . . ?
N1E N2E N3E Fe3 -167.6(7) . . . . ?
N2E N1E C1E C2E -93.5(11) . . . . ?
C5E N1E C1E C2E 76.8(14) . . . . ?
C1B C2B C2E C1E 74.2(9) . . . . ?
N1E C1E C2E C2B 67.8(11) . . . . ?
N2E N3E C4E C5E -1.9(12) . . . . ?
Fe3 N3E C4E C5E 165.2(8) . . . . ?
N2E N1E C5E C4E -1.8(14) . . . . ?
C1E N1E C5E C4E -172.5(10) . . . . ?
N3E C4E C5E N1E 2.2(12) . . . . ?
N1F N2F N3F C4F 2.2(12) . . . . ?
N1F N2F N3F Fe3 170.9(7) . . . . ?
N3F N2F N1F C5F -1.5(14) . . . . ?
N3F N2F N1F C1F -179.2(10) . . . . ?
N2F N1F C1F C2F 46.5(16) . . . . ?
C5F N1F C1F C2F -130.7(15) . . . . ?
N1F C1F C2F C2D 58.9(15) . . . . ?
C1D C2D C2F C1F -175.6(8) . . . . ?
N2F N3F C4F C5F -2.1(16) . . . . ?
Fe3 N3F C4F C5F -169.8(9) . . . . ?
N3F C4F C5F N1F 1.0(17) . . . . ?
N2F N1F C5F C4F 0.3(17) . . . . ?
C1F N1F C5F C4F 177.6(13) . . . . ?
